data_7211868
loop_
_publ_author_name
'Liu, Hsin-Kuan'
'Tsao, Tai-Hsing'
'Lin, Chia-Her'
'Zima, V\'it\<ezslav'

_publ_section_title
;
 Direct-mixing assembly of a magnesium coordination complex as recyclable
 water adsorbent,
;
_journal_issue 4
_journal_name_full CrystEngComm
_journal_page_first 1044
_journal_paper_doi 10.1039/b915987h
_journal_volume 12
_journal_year 2010
_chemical_formula_sum 'C10 H24 Mg2 O19'
_chemical_formula_weight 496.91
_chemical_name_systematic
;
?
;
_space_group_IT_number 2
_symmetry_cell_setting triclinic
_symmetry_space_group_name_Hall '-P 1'
_symmetry_space_group_name_H-M 'P -1'
_atom_sites_solution_hydrogens geom
_atom_sites_solution_primary direct
_atom_sites_solution_secondary difmap
_audit_creation_method SHELXL-97
_cell_angle_alpha 87.557(4)
_cell_angle_beta 77.136(3)
_cell_angle_gamma 69.927(4)
_cell_formula_units_Z 2
_cell_length_a 9.3927(7)
_cell_length_b 10.1933(6)
_cell_length_c 11.1398(7)
_cell_measurement_reflns_used 3005
_cell_measurement_temperature 295(2)
_cell_measurement_theta_max 25.330
_cell_measurement_theta_min 2.389
_cell_volume 975.96(11)
_computing_cell_refinement 'Bruker APEX2 (Bruker, 2008)'
_computing_data_collection 'Bruker APEX2 (Bruker, 2008)'
_computing_data_reduction 'Bruker APEX2'
_computing_molecular_graphics 'Bruker SHELXTL (Bruker, 2008)'
_computing_publication_material 'Bruker SHELXTL'
_computing_structure_refinement 'SHELXL-97 (Sheldrick, 2008)'
_computing_structure_solution 'SHELXS-97 (Sheldrick, 2008)'
_diffrn_ambient_temperature 295(2)
_diffrn_measured_fraction_theta_full 0.971
_diffrn_measured_fraction_theta_max 0.971
_diffrn_measurement_device_type 'Bruker APEX-II CCD'
_diffrn_measurement_method '\f and \w scans'
_diffrn_radiation_monochromator graphite
_diffrn_radiation_source 'fine-focus sealed tube'
_diffrn_radiation_type MoK\a
_diffrn_radiation_wavelength 0.71073
_diffrn_reflns_av_R_equivalents 0.0480
_diffrn_reflns_av_sigmaI/netI 0.0653
_diffrn_reflns_limit_h_max 12
_diffrn_reflns_limit_h_min -12
_diffrn_reflns_limit_k_max 13
_diffrn_reflns_limit_k_min -13
_diffrn_reflns_limit_l_max 14
_diffrn_reflns_limit_l_min -14
_diffrn_reflns_number 17211
_diffrn_reflns_theta_full 28.39
_diffrn_reflns_theta_max 28.39
_diffrn_reflns_theta_min 1.88
_exptl_absorpt_coefficient_mu 0.221
_exptl_absorpt_correction_T_max 0.9847
_exptl_absorpt_correction_T_min 0.9448
_exptl_absorpt_correction_type multi-scan
_exptl_absorpt_process_details 'SADABS (Bruker, 2008)'
_exptl_crystal_colour colorless
_exptl_crystal_density_diffrn 1.691
_exptl_crystal_density_method 'not measured'
_exptl_crystal_description acicular
_exptl_crystal_F_000 520
_exptl_crystal_size_max 0.26
_exptl_crystal_size_mid 0.09
_exptl_crystal_size_min 0.07
_refine_diff_density_max 0.307
_refine_diff_density_min -0.336
_refine_diff_density_rms 0.069
_refine_ls_extinction_method none
_refine_ls_goodness_of_fit_ref 1.000
_refine_ls_hydrogen_treatment constr
_refine_ls_matrix_type full
_refine_ls_number_parameters 280
_refine_ls_number_reflns 4760
_refine_ls_number_restraints 0
_refine_ls_restrained_S_all 1.000
_refine_ls_R_factor_all 0.0962
_refine_ls_R_factor_gt 0.0470
_refine_ls_shift/su_max 0.011
_refine_ls_shift/su_mean 0.001
_refine_ls_structure_factor_coef Fsqd
_refine_ls_weighting_details 'calc w=1/[\s^2^(Fo^2^)+(0.0505P)^2^+0.4273P] where P=(Fo^2^+2Fc^2^)/3'
_refine_ls_weighting_scheme calc
_refine_ls_wR_factor_gt 0.1037
_refine_ls_wR_factor_ref 0.1228
_reflns_number_gt 2893
_reflns_number_total 4760
_reflns_threshold_expression >2sigma(I)
_cod_data_source_file b915987h.txt
_cod_data_source_block 2
_cod_depositor_comments
;
The following automatic conversions were performed:

'_symmetry_cell_setting' value 'Triclinic' changed to 'triclinic'
according to /home/saulius/struct/CIF-dictionaries/cif_core.dic
dictionary named 'cif_core.dic' version 2.4.2 from 2011-04-26.

Automatic conversion script
Id: cif_fix_values 1891 2012-01-12 08:04:46Z andrius 
;
_cod_original_sg_symbol_H-M P-1
_cod_database_code 7211868

loop_
_symmetry_equiv_pos_as_xyz
'x, y, z'
'-x, -y, -z'

loop_
_atom_site_label
_atom_site_type_symbol
_atom_site_fract_x
_atom_site_fract_y
_atom_site_fract_z
_atom_site_U_iso_or_equiv
_atom_site_adp_type
_atom_site_occupancy
_atom_site_symmetry_multiplicity
_atom_site_calc_flag
Mg1 Mg 0.30764(9) 0.76121(8) 0.75311(7) 0.0178(2) Uani 1 1 d
Mg2 Mg 0.37516(10) 0.79134(9) 1.26185(8) 0.0209(2) Uani 1 1 d
O1 O 0.53222(19) 0.65120(17) 0.66323(16) 0.0214(4) Uani 1 1 d
O2 O 0.0852(2) 0.87114(18) 0.84899(17) 0.0261(4) Uani 1 1 d
O3 O 0.21501(19) 0.66380(18) 0.64578(16) 0.0233(4) Uani 1 1 d
O4 O 0.3864(2) 0.87707(18) 0.86645(17) 0.0256(4) Uani 1 1 d
O5 O 0.3408(2) 0.60863(18) 0.88281(16) 0.0303(5) Uani 1 1 d
O6 O 0.3177(2) 0.90846(19) 0.62484(17) 0.0310(5) Uani 1 1 d
O7 O 0.60056(19) 0.67480(17) 1.16845(16) 0.0213(4) Uani 1 1 d
O8 O 0.4577(2) 0.90674(18) 1.35870(18) 0.0298(4) Uani 1 1 d
O9 O 0.1592(2) 0.8993(2) 1.36419(19) 0.0365(5) Uani 1 1 d
O10 O 0.2845(2) 0.69208(18) 1.15425(18) 0.0293(4) Uani 1 1 d
O11 O 0.3980(2) 0.63757(19) 1.39455(17) 0.0345(5) Uani 1 1 d
O12 O 0.3412(3) 0.9463(2) 1.12963(18) 0.0428(6) Uani 1 1 d
O13 O -0.0371(2) 0.7923(2) 0.69274(19) 0.0385(5) Uani 1 1 d
O14 O 0.1165(2) 0.12684(19) 0.5470(2) 0.0390(5) Uani 1 1 d
O15 O 0.3281(2) 0.17069(18) 0.45296(18) 0.0280(4) Uani 1 1 d
O16 O 0.7368(2) 0.8091(2) 1.19216(19) 0.0368(5) Uani 1 1 d
O17 O 0.7151(2) 0.56679(19) 0.8122(2) 0.0377(5) Uani 1 1 d
O18 O 0.6727(2) 0.76991(18) 0.90511(17) 0.0276(4) Uani 1 1 d
C1 C 0.0753(3) 0.6930(2) 0.6374(2) 0.0200(5) Uani 1 1 d
C2 C 0.0399(3) 0.5958(2) 0.5595(2) 0.0157(5) Uani 1 1 d
C3 C 0.1290(3) 0.4548(2) 0.5508(2) 0.0162(5) Uani 1 1 d
C4 C 0.0890(3) 0.3588(2) 0.4931(2) 0.0165(5) Uani 1 1 d
C5 C 0.1851(3) 0.2071(2) 0.4968(2) 0.0198(5) Uani 1 1 d
C6 C 0.7236(3) 0.7045(3) 1.1475(2) 0.0203(5) Uani 1 1 d
C7 C 0.8676(3) 0.6016(2) 1.0680(2) 0.0169(5) Uani 1 1 d
C8 C 0.9933(3) 0.5333(3) 1.1198(2) 0.0186(5) Uani 1 1 d
C9 C 0.8747(3) 0.5691(2) 0.9461(2) 0.0159(5) Uani 1 1 d
C10 C 0.7433(3) 0.6427(3) 0.8838(2) 0.0207(5) Uani 1 1 d
O1W O -0.0090(2) 1.14955(19) 0.89768(17) 0.0286(4) Uani 1 1 d
H1 H 0.2197 0.4231 0.5918 0.050 Uiso 1 1 d
H2 H 0.0878 1.1649 0.8658 0.050 Uiso 1 1 d
H3 H 0.9960 0.5438 1.2049 0.050 Uiso 1 1 d
H4 H 0.2392 0.9736 0.6104 0.050 Uiso 1 1 d
H5 H 0.2794 0.6124 1.1664 0.050 Uiso 1 1 d
H6 H 0.0745 0.8863 1.4030 0.050 Uiso 1 1 d
H7 H 0.4267 0.5455 1.3778 0.050 Uiso 1 1 d
H8 H 0.3664 0.9665 0.8409 0.050 Uiso 1 1 d
H9 H 0.6030 0.6197 0.7008 0.050 Uiso 1 1 d
H10 H 0.5861 0.6984 0.6151 0.050 Uiso 1 1 d
H11 H 0.4096 0.9926 1.3900 0.050 Uiso 1 1 d
H12 H 0.0337 0.8526 0.7988 0.050 Uiso 1 1 d
H13 H 0.4938 0.8215 0.8622 0.050 Uiso 1 1 d
H14 H 0.1877 0.7526 1.1525 0.050 Uiso 1 1 d
H15 H 0.3630 0.5159 0.8669 0.050 Uiso 1 1 d
H16 H 0.3115 1.0435 1.1378 0.050 Uiso 1 1 d
H17 H 0.3493 0.6517 1.4837 0.050 Uiso 1 1 d
H18 H 0.3495 0.6237 0.9609 0.050 Uiso 1 1 d
H19 H 0.1336 0.9941 1.3736 0.050 Uiso 1 1 d
H20 H 0.5609 0.8825 1.3296 0.050 Uiso 1 1 d
H21 H 0.3761 0.8876 0.5601 0.050 Uiso 1 1 d
H22 H 0.3369 0.9436 1.0567 0.050 Uiso 1 1 d
H23 H 0.0426 0.9706 0.8549 0.050 Uiso 1 1 d
H24 H -0.0362 1.1848 0.9895 0.050 Uiso 1 1 d

loop_
_atom_site_aniso_label
_atom_site_aniso_U_11
_atom_site_aniso_U_22
_atom_site_aniso_U_33
_atom_site_aniso_U_23
_atom_site_aniso_U_13
_atom_site_aniso_U_12
Mg1 0.0161(4) 0.0177(4) 0.0200(4) -0.0006(3) -0.0060(3) -0.0050(4)
Mg2 0.0161(4) 0.0187(4) 0.0260(5) -0.0042(4) -0.0019(4) -0.0048(4)
O1 0.0157(9) 0.0220(9) 0.0270(10) 0.0033(8) -0.0073(7) -0.0058(8)
O2 0.0199(10) 0.0245(10) 0.0327(10) -0.0116(8) -0.0070(8) -0.0039(8)
O3 0.0162(9) 0.0247(9) 0.0307(10) -0.0069(8) -0.0075(8) -0.0068(8)
O4 0.0237(10) 0.0201(9) 0.0349(11) 0.0008(8) -0.0131(8) -0.0055(8)
O5 0.0421(12) 0.0223(10) 0.0254(10) 0.0052(8) -0.0067(9) -0.0105(9)
O6 0.0259(11) 0.0285(10) 0.0323(11) 0.0105(9) -0.0057(9) -0.0031(9)
O7 0.0134(9) 0.0195(9) 0.0283(10) -0.0041(8) -0.0003(7) -0.0046(7)
O8 0.0182(10) 0.0256(10) 0.0423(11) -0.0140(9) -0.0006(8) -0.0054(8)
O9 0.0192(10) 0.0289(10) 0.0548(13) -0.0127(10) 0.0073(9) -0.0081(9)
O10 0.0266(11) 0.0191(9) 0.0443(12) 0.0000(8) -0.0149(9) -0.0060(8)
O11 0.0453(13) 0.0235(10) 0.0277(11) -0.0015(8) 0.0002(9) -0.0080(9)
O12 0.0697(17) 0.0235(10) 0.0349(12) 0.0041(9) -0.0122(11) -0.0155(11)
O13 0.0218(11) 0.0351(11) 0.0541(13) -0.0268(10) -0.0116(10) 0.0011(9)
O14 0.0194(10) 0.0200(10) 0.0743(15) 0.0170(10) -0.0054(10) -0.0073(8)
O15 0.0142(9) 0.0170(9) 0.0473(12) 0.0011(8) -0.0002(8) -0.0028(7)
O16 0.0220(10) 0.0334(11) 0.0523(13) -0.0237(10) 0.0039(9) -0.0106(9)
O17 0.0420(13) 0.0235(10) 0.0570(14) 0.0023(10) -0.0378(11) -0.0061(9)
O18 0.0219(10) 0.0185(9) 0.0403(11) -0.0001(8) -0.0134(8) -0.0001(8)
C1 0.0206(13) 0.0173(12) 0.0234(13) -0.0029(11) -0.0083(11) -0.0057(11)
C2 0.0142(12) 0.0150(11) 0.0183(12) -0.0008(10) -0.0035(10) -0.0054(10)
C3 0.0135(12) 0.0165(12) 0.0188(12) -0.0003(10) -0.0053(10) -0.0041(10)
C4 0.0130(12) 0.0157(12) 0.0189(12) -0.0008(10) -0.0019(10) -0.0035(10)
C5 0.0179(13) 0.0146(12) 0.0273(14) 0.0001(10) -0.0055(11) -0.0057(10)
C6 0.0167(13) 0.0181(12) 0.0226(13) -0.0020(11) -0.0041(10) -0.0015(10)
C7 0.0115(12) 0.0165(12) 0.0212(13) 0.0001(10) -0.0021(9) -0.0040(10)
C8 0.0186(13) 0.0202(12) 0.0171(12) -0.0004(10) -0.0043(10) -0.0064(10)
C9 0.0132(12) 0.0153(12) 0.0203(13) 0.0030(10) -0.0069(10) -0.0045(10)
C10 0.0166(13) 0.0207(13) 0.0257(14) 0.0020(11) -0.0085(11) -0.0050(11)
O1W 0.0220(10) 0.0289(10) 0.0347(11) -0.0029(9) -0.0053(8) -0.0088(8)

loop_
_atom_type_symbol
_atom_type_description
_atom_type_scat_dispersion_real
_atom_type_scat_dispersion_imag
_atom_type_scat_source
C C 0.0033 0.0016 'International Tables Vol C Tables 4.2.6.8 and 6.1.1.4'
H H 0.0000 0.0000 'International Tables Vol C Tables 4.2.6.8 and 6.1.1.4'
O O 0.0106 0.0060 'International Tables Vol C Tables 4.2.6.8 and 6.1.1.4'
Mg Mg 0.0486 0.0363 'International Tables Vol C Tables 4.2.6.8 and 6.1.1.4'

loop_
_geom_angle_atom_site_label_1
_geom_angle_atom_site_label_2
_geom_angle_atom_site_label_3
_geom_angle
_geom_angle_site_symmetry_1
_geom_angle_site_symmetry_3
O6 Mg1 O1 85.77(8) . .
O6 Mg1 O5 169.00(9) . .
O1 Mg1 O5 85.76(8) . .
O6 Mg1 O2 95.38(8) . .
O1 Mg1 O2 177.96(8) . .
O5 Mg1 O2 92.89(8) . .
O6 Mg1 O3 91.47(8) . .
O1 Mg1 O3 92.36(7) . .
O5 Mg1 O3 95.88(8) . .
O2 Mg1 O3 89.29(7) . .
O6 Mg1 O4 86.64(8) . .
O1 Mg1 O4 91.80(7) . .
O5 Mg1 O4 86.62(8) . .
O2 Mg1 O4 86.59(7) . .
O3 Mg1 O4 175.29(8) . .
O6 Mg1 H12 90.7 . .
O1 Mg1 H12 160.2 . .
O5 Mg1 H12 99.6 . .
O2 Mg1 H12 21.7 . .
O3 Mg1 H12 68.2 . .
O4 Mg1 H12 107.5 . .
O9 Mg2 O8 86.69(8) . .
O9 Mg2 O10 92.03(8) . .
O8 Mg2 O10 174.43(9) . .
O9 Mg2 O7 175.99(9) . .
O8 Mg2 O7 91.57(7) . .
O10 Mg2 O7 90.05(8) . .
O9 Mg2 O11 88.96(9) . .
O8 Mg2 O11 91.38(8) . .
O10 Mg2 O11 94.02(8) . .
O7 Mg2 O11 87.48(8) . .
O9 Mg2 O12 88.97(9) . .
O8 Mg2 O12 90.25(9) . .
O10 Mg2 O12 84.30(8) . .
O7 Mg2 O12 94.65(8) . .
O11 Mg2 O12 177.28(10) . .
Mg1 O1 H9 121.7 . .
Mg1 O1 H10 117.8 . .
H9 O1 H10 90.4 . .
Mg1 O2 H12 98.2 . .
Mg1 O2 H23 123.4 . .
H12 O2 H23 101.0 . .
C1 O3 Mg1 129.37(16) . .
Mg1 O4 H8 109.8 . .
Mg1 O4 H13 104.6 . .
H8 O4 H13 116.9 . .
Mg1 O5 H15 124.8 . .
Mg1 O5 H18 123.8 . .
H15 O5 H18 110.8 . .
Mg1 O6 H4 124.5 . .
Mg1 O6 H21 120.5 . .
H4 O6 H21 104.8 . .
C6 O7 Mg2 130.02(16) . .
Mg2 O8 H11 127.9 . .
Mg2 O8 H20 108.4 . .
H11 O8 H20 115.9 . .
Mg2 O9 H6 140.7 . .
Mg2 O9 H19 117.0 . .
H6 O9 H19 102.3 . .
Mg2 O10 H5 124.3 . .
Mg2 O10 H14 106.1 . .
H5 O10 H14 108.4 . .
Mg2 O11 H7 124.7 . .
Mg2 O11 H17 126.7 . .
H7 O11 H17 106.0 . .
Mg2 O12 H16 130.9 . .
Mg2 O12 H22 132.2 . .
H16 O12 H22 96.4 . .
O13 C1 O3 125.4(2) . .
O13 C1 C2 116.8(2) . .
O3 C1 C2 117.7(2) . .
C3 C2 C4 119.2(2) . 2_566
C3 C2 C1 118.9(2) . .
C4 C2 C1 121.6(2) 2_566 .
C2 C3 C4 120.9(2) . .
C2 C3 H1 118.2 . .
C4 C3 H1 120.7 . .
C3 C4 C2 119.9(2) . 2_566
C3 C4 C5 117.1(2) . .
C2 C4 C5 122.9(2) 2_566 .
O14 C5 O15 124.5(2) . .
O14 C5 C4 117.4(2) . .
O15 C5 C4 118.0(2) . .
O16 C6 O7 124.9(2) . .
O16 C6 C7 117.7(2) . .
O7 C6 C7 117.3(2) . .
C8 C7 C9 119.2(2) . .
C8 C7 C6 118.8(2) . .
C9 C7 C6 121.9(2) . .
C7 C8 C9 121.6(2) . 2_767
C7 C8 H3 125.0 . .
C9 C8 H3 113.1 2_767 .
C8 C9 C7 119.2(2) 2_767 .
C8 C9 C10 119.3(2) 2_767 .
C7 C9 C10 121.6(2) . .
O18 C10 O17 125.3(2) . .
O18 C10 C9 119.2(2) . .
O17 C10 C9 115.5(2) . .
H2 O1W H24 102.2 . .

loop_
_geom_bond_atom_site_label_1
_geom_bond_atom_site_label_2
_geom_bond_distance
_geom_bond_site_symmetry_2
Mg1 O6 2.0392(19) .
Mg1 O1 2.0595(19) .
Mg1 O5 2.0687(19) .
Mg1 O2 2.0650(19) .
Mg1 O3 2.0808(18) .
Mg1 O4 2.1631(19) .
Mg1 H12 2.3578 .
Mg2 O9 2.042(2) .
Mg2 O8 2.0628(19) .
Mg2 O10 2.0818(19) .
Mg2 O7 2.0914(18) .
Mg2 O11 2.098(2) .
Mg2 O12 2.105(2) .
O1 H9 0.8283 .
O1 H10 0.8941 .
O2 H12 0.8797 .
O2 H23 0.9528 .
O3 C1 1.266(3) .
O4 H8 0.9118 .
O4 H13 0.9640 .
O5 H15 0.9116 .
O5 H18 0.9157 .
O6 H4 0.8475 .
O6 H21 0.7893 .
O7 C6 1.263(3) .
O8 H11 0.8809 .
O8 H20 0.8992 .
O9 H6 0.8671 .
O9 H19 0.9168 .
O10 H5 0.8336 .
O10 H14 0.9110 .
O11 H7 0.8984 .
O11 H17 0.9904 .
O12 H16 0.9354 .
O12 H22 0.8246 .
O13 C1 1.245(3) .
O14 C5 1.248(3) .
O15 C5 1.250(3) .
O16 C6 1.250(3) .
O17 C10 1.263(3) .
O18 C10 1.242(3) .
C1 C2 1.508(3) .
C2 C3 1.388(3) .
C2 C4 1.390(3) 2_566
C3 C4 1.388(3) .
C3 H1 1.0051 .
C4 C2 1.390(3) 2_566
C4 C5 1.504(3) .
C6 C7 1.512(3) .
C7 C8 1.384(3) .
C7 C9 1.393(3) .
C8 C9 1.392(3) 2_767
C8 H3 0.9655 .
C9 C8 1.392(3) 2_767
C9 C10 1.506(3) .
O1W H2 0.9622 .
O1W H24 1.0452 .
